data_4345964
loop_
_publ_author_name
'Borys, Andryj M.'
'Clark, Ewan R.'

_publ_section_title
;
 Adducts of Donor-Functionalized Ar3P with the Soft Lewis Acid I2: Probing
 Simultaneous Lewis Acidity and Basicity at Internally Solvated P(III)
 Centers.
;
_journal_name_full 'Inorganic chemistry'
_journal_paper_doi 10.1021/acs.inorgchem.7b00278
_journal_year 2017
_chemical_formula_moiety 'C22 H25 I N2 P, I'
_chemical_formula_sum 'C22 H25 I2 N2 P'
_chemical_formula_weight 602.21
_space_group_crystal_system monoclinic
_space_group_IT_number 14
_space_group_name_Hall '-P 2ybc'
_space_group_name_H-M_alt 'P 1 21/c 1'
_symmetry_space_group_name_Hall '-P 2ybc'
_symmetry_space_group_name_H-M 'P 1 21/c 1'
_atom_sites_solution_hydrogens geom
_audit_creation_date 2016-03-10
_audit_creation_method
;
Olex2 1.2
(compiled 2015.09.30 svn.r3233 for OlexSys, GUI svn.r5103)
;
_cell_angle_alpha 90
_cell_angle_beta 108.5752(17)
_cell_angle_gamma 90
_cell_formula_units_Z 8
_cell_length_a 8.94007(14)
_cell_length_b 42.9758(6)
_cell_length_c 12.85504(19)
_cell_measurement_reflns_used 26398
_cell_measurement_temperature 100.01(10)
_cell_measurement_theta_max 29.2970
_cell_measurement_theta_min 2.4390
_cell_volume 4681.70(13)
_computing_cell_refinement 'CrysAlisPro 1.171.38.41 (Rigaku OD, 2015)'
_computing_data_collection 'CrysAlisPro 1.171.38.41 (Rigaku OD, 2015)'
_computing_data_reduction 'CrysAlisPro 1.171.38.41 (Rigaku OD, 2015)'
_computing_molecular_graphics 'Olex2 (Dolomanov et al., 2009)'
_computing_publication_material 'Olex2 (Dolomanov et al., 2009)'
_computing_structure_refinement 'ShelXL (Sheldrick, 2015)'
_computing_structure_solution 'ShelXT (Sheldrick, 2015)'
_diffrn_ambient_environment N~2~
_diffrn_ambient_temperature 100.01(10)
_diffrn_detector 'CCD plate'
_diffrn_detector_area_resol_mean 10.5775
_diffrn_detector_type AtlasS2
_diffrn_measured_fraction_theta_full 0.999
_diffrn_measured_fraction_theta_max 0.999
_diffrn_measurement_details
;
List of Runs (angles in degrees, time in seconds):

  # Type    Start    End  Width  t~exp~   \w     \q     \k     \f   Frames
--------------------------------------------------------------------------
  1  \w    -13.00  86.00   0.30    8.00    --   11.38  38.00   0.00  330
  2  \w    -18.20  52.00   0.30    8.00    --   11.38 -99.00  60.00  234
  3  \w    -17.00  78.10   0.30    8.00    --   11.38  57.00  90.00  317
  4  \w     35.00  77.00   0.30    8.00    --   11.38 178.00 -60.00  140
  5  \w     36.00  95.10   0.30    8.00    --   11.38 178.00-150.00  197
  6  \w    -16.00  87.20   0.30    8.00    --   11.38  77.00-150.00  344
  7  \w    -61.00  39.50   0.30    8.00    --   11.38 -57.00 -60.00  335
  8  \w    -69.00 -34.20   0.30    8.00    --  -12.01 126.00-159.79  116
  9  \w    -81.00 -54.00   0.30    8.00    --  -12.01 145.00  74.61   90
;
_diffrn_measurement_device 'four-circle diffractometer'
_diffrn_measurement_device_type 'SuperNova, Dual, Cu at zero, AtlasS2'
_diffrn_measurement_method '\w scans'
_diffrn_orient_matrix_type 'CrysAlisPro convention (1999,Acta A55,543-557)'
_diffrn_orient_matrix_UB_11 -0.0490334000
_diffrn_orient_matrix_UB_12 0.0124923000
_diffrn_orient_matrix_UB_13 0.0051373000
_diffrn_orient_matrix_UB_21 -0.0190963000
_diffrn_orient_matrix_UB_22 0.0031218000
_diffrn_orient_matrix_UB_23 -0.0569277000
_diffrn_orient_matrix_UB_31 -0.0650840000
_diffrn_orient_matrix_UB_32 -0.0103252000
_diffrn_orient_matrix_UB_33 -0.0109960000
_diffrn_radiation_monochromator mirror
_diffrn_radiation_probe x-ray
_diffrn_radiation_type MoK\a
_diffrn_radiation_wavelength 0.71073
_diffrn_reflns_av_R_equivalents 0.0489
_diffrn_reflns_av_unetI/netI 0.0293
_diffrn_reflns_Laue_measured_fraction_full 0.999
_diffrn_reflns_Laue_measured_fraction_max 0.999
_diffrn_reflns_limit_h_max 11
_diffrn_reflns_limit_h_min -11
_diffrn_reflns_limit_k_max 53
_diffrn_reflns_limit_k_min -53
_diffrn_reflns_limit_l_max 16
_diffrn_reflns_limit_l_min -16
_diffrn_reflns_number 74293
_diffrn_reflns_point_group_measured_fraction_full 0.999
_diffrn_reflns_point_group_measured_fraction_max 0.999
_diffrn_reflns_theta_full 25.242
_diffrn_reflns_theta_max 26.372
_diffrn_reflns_theta_min 2.194
_diffrn_source 'micro-focus sealed X-ray tube'
_diffrn_source_type 'SuperNova (Mo) X-ray Source'
_exptl_absorpt_coefficient_mu 2.764
_exptl_absorpt_correction_T_max 0.931
_exptl_absorpt_correction_T_min 0.838
_exptl_absorpt_correction_type gaussian
_exptl_absorpt_process_details
;
CrysAlisPro 1.171.38.41 (Rigaku Oxford Diffraction, 2015)
Numerical absorption correction based on gaussian integration over
            a multifaceted crystal model
Empirical absorption correction using spherical harmonics,
 implemented in SCALE3 ABSPACK scaling algorithm.
;
_exptl_crystal_colour 'clear yellow'
_exptl_crystal_colour_lustre clear
_exptl_crystal_colour_primary yellow
_exptl_crystal_density_diffrn 1.709
_exptl_crystal_description block
_exptl_crystal_F_000 2336
_exptl_crystal_size_max 0.082
_exptl_crystal_size_mid 0.057
_exptl_crystal_size_min 0.032
_refine_diff_density_max 0.824
_refine_diff_density_min -0.709
_refine_diff_density_rms 0.102
_refine_ls_extinction_method none
_refine_ls_goodness_of_fit_ref 1.029
_refine_ls_hydrogen_treatment constr
_refine_ls_matrix_type full
_refine_ls_number_parameters 495
_refine_ls_number_reflns 9569
_refine_ls_number_restraints 0
_refine_ls_restrained_S_all 1.029
_refine_ls_R_factor_all 0.0323
_refine_ls_R_factor_gt 0.0246
_refine_ls_shift/su_max 0.003
_refine_ls_shift/su_mean 0.000
_refine_ls_structure_factor_coef Fsqd
_refine_ls_weighting_details 'w=1/[\s^2^(Fo^2^)+(0.0194P)^2^+5.5423P] where P=(Fo^2^+2Fc^2^)/3'
_refine_ls_weighting_scheme calc
_refine_ls_wR_factor_gt 0.0495
_refine_ls_wR_factor_ref 0.0523
_reflns_Friedel_coverage 0.000
_reflns_number_gt 8282
_reflns_number_total 9569
_reflns_threshold_expression 'I > 2\s(I)'
_cod_data_source_file ic7b00278_si_002.cif
_cod_data_source_block 2e
_cod_database_code 4345964
_shelx_shelxl_version_number 2014/7
_chemical_oxdiff_formula 'C44 H50 N4 P2 I4'
_shelx_space_group_comment
;
The symmetry employed for this shelxl refinement is uniquely defined
by the following loop, which should always be used as a source of
symmetry information in preference to the above space-group names.
They are only intended as comments.
;
_reflns_odcompleteness_completeness 99.93
_reflns_odcompleteness_iscentric 1
_reflns_odcompleteness_theta 26.32
_olex2_refinement_description
;
1. Fixed Uiso
 At 1.2 times of:
  All C(H) groups
 At 1.5 times of:
  All C(H,H,H) groups
2.a Aromatic/amide H refined with riding coordinates:
 C22(H22), C10(H10), C41(H41), C19(H19), C18(H18), C42(H42), C11(H11),
 C21(H21), C12(H12), C35(H35), C2(H2), C43(H43), C24(H24), C44(H44), C13(H13),
 C20(H20), C40(H40), C5(H5), C33(H33), C3(H3), C32(H32), C34(H34), C4(H4),
 C27(H27), C25(H25), C26(H26)
2.b Idealised Me refined as rotating group:
 C38(H38A,H38B,H38C), C37(H37A,H37B,H37C), C16(H16A,H16B,H16C), C15(H15A,H15B,
 H15C), C7(H7A,H7B,H7C), C8(H8A,H8B,H8C), C29(H29A,H29B,H29C), C30(H30A,H30B,
 H30C)
;
_olex2_submission_special_instructions 'No special instructions were received'
_oxdiff_exptl_absorpt_empirical_details
;
Empirical correction (ABSPACK) includes:
- Absorption correction using spherical harmonics
- Frame scaling
;
_oxdiff_exptl_absorpt_empirical_full_max 1.133
_oxdiff_exptl_absorpt_empirical_full_min 0.880

loop_
_space_group_symop_operation_xyz
'x, y, z'
'-x, y+1/2, -z+1/2'
'-x, -y, -z'
'x, -y-1/2, z-1/2'

loop_
_atom_site_label
_atom_site_type_symbol
_atom_site_fract_x
_atom_site_fract_y
_atom_site_fract_z
_atom_site_U_iso_or_equiv
_atom_site_adp_type
_atom_site_occupancy
_atom_site_site_symmetry_order
_atom_site_calc_flag
_atom_site_refinement_flags_posn
I1 I 0.24846(2) 0.57653(2) -0.03604(2) 0.01382(5) Uani 1 1 d .
I2 I 0.15982(2) 0.58777(2) 0.19551(2) 0.01703(5) Uani 1 1 d .
I3 I 0.85739(2) 0.68116(2) 0.57045(2) 0.01703(5) Uani 1 1 d .
I4 I 1.11912(2) 0.66800(2) 0.80752(2) 0.01858(5) Uani 1 1 d .
P2 P 0.63120(9) 0.69331(2) 0.40720(6) 0.01304(15) Uani 1 1 d .
P1 P 0.32630(8) 0.56050(2) -0.19331(6) 0.01228(15) Uani 1 1 d .
N4 N 0.3735(3) 0.69626(6) 0.1981(2) 0.0154(5) Uani 1 1 d .
N2 N 0.3583(3) 0.54761(6) -0.4102(2) 0.0169(5) Uani 1 1 d .
N1 N 0.0859(3) 0.51485(6) -0.2032(2) 0.0176(5) Uani 1 1 d .
C17 C 0.5101(3) 0.58074(6) -0.1736(2) 0.0139(6) Uani 1 1 d .
N3 N 0.8742(3) 0.72800(6) 0.3518(2) 0.0238(6) Uani 1 1 d .
C22 C 0.6426(3) 0.57210(7) -0.0867(3) 0.0185(6) Uani 1 1 d .
H22 H 0.6362 0.5558 -0.0406 0.022 Uiso 1 1 calc R
C36 C 0.4953(3) 0.67491(6) 0.1927(2) 0.0146(6) Uani 1 1 d .
C9 C 0.1818(3) 0.57130(6) -0.3216(2) 0.0127(6) Uani 1 1 d .
C39 C 0.4729(3) 0.68028(6) 0.4551(2) 0.0129(6) Uani 1 1 d .
C14 C 0.2108(3) 0.56293(6) -0.4190(2) 0.0144(6) Uani 1 1 d .
C10 C 0.0404(3) 0.58570(6) -0.3253(2) 0.0159(6) Uani 1 1 d .
H10 H 0.0222 0.5913 -0.2605 0.019 Uiso 1 1 calc R
C31 C 0.6280(3) 0.67189(6) 0.2864(2) 0.0147(6) Uani 1 1 d .
C41 C 0.2711(4) 0.64303(7) 0.4526(2) 0.0181(6) Uani 1 1 d .
H41 H 0.2088 0.6262 0.4197 0.022 Uiso 1 1 calc R
C19 C 0.6603(4) 0.62147(7) -0.2212(3) 0.0258(7) Uani 1 1 d .
H19 H 0.6667 0.6380 -0.2662 0.031 Uiso 1 1 calc R
C1 C 0.3606(3) 0.51898(7) -0.1903(2) 0.0146(6) Uani 1 1 d .
C18 C 0.5178(4) 0.60598(7) -0.2388(3) 0.0189(7) Uani 1 1 d .
H18 H 0.4281 0.6125 -0.2940 0.023 Uiso 1 1 calc R
C42 C 0.2538(3) 0.65628(7) 0.5460(3) 0.0184(7) Uani 1 1 d .
H42 H 0.1805 0.6482 0.5762 0.022 Uiso 1 1 calc R
C11 C -0.0730(4) 0.59159(7) -0.4257(3) 0.0186(7) Uani 1 1 d .
H11 H -0.1677 0.6011 -0.4285 0.022 Uiso 1 1 calc R
C21 C 0.7833(4) 0.58783(8) -0.0694(3) 0.0253(7) Uani 1 1 d .
H21 H 0.8723 0.5819 -0.0122 0.030 Uiso 1 1 calc R
C12 C -0.0446(4) 0.58324(7) -0.5220(2) 0.0196(7) Uani 1 1 d .
H12 H -0.1209 0.5871 -0.5893 0.023 Uiso 1 1 calc R
C35 C 0.4868(4) 0.65742(7) 0.0998(3) 0.0200(7) Uani 1 1 d .
H35 H 0.3979 0.6587 0.0379 0.024 Uiso 1 1 calc R
C2 C 0.5046(4) 0.50601(7) -0.1893(2) 0.0193(7) Uani 1 1 d .
H2 H 0.5900 0.5188 -0.1857 0.023 Uiso 1 1 calc R
C43 C 0.3453(3) 0.68163(7) 0.5947(2) 0.0179(6) Uani 1 1 d .
H43 H 0.3331 0.6905 0.6575 0.021 Uiso 1 1 calc R
C24 C 0.5054(4) 0.75314(7) 0.3999(2) 0.0194(7) Uani 1 1 d .
H24 H 0.4171 0.7439 0.4102 0.023 Uiso 1 1 calc R
C44 C 0.4544(3) 0.69362(7) 0.5499(2) 0.0170(6) Uani 1 1 d .
H44 H 0.5160 0.7106 0.5827 0.020 Uiso 1 1 calc R
C6 C 0.2324(4) 0.49983(7) -0.1977(2) 0.0177(6) Uani 1 1 d .
C13 C 0.0963(4) 0.56912(7) -0.5191(2) 0.0189(7) Uani 1 1 d .
H13 H 0.1143 0.5638 -0.5843 0.023 Uiso 1 1 calc R
C20 C 0.7919(4) 0.61229(8) -0.1371(3) 0.0267(8) Uani 1 1 d .
H20 H 0.8871 0.6226 -0.1258 0.032 Uiso 1 1 calc R
C40 C 0.3816(3) 0.65486(7) 0.4077(2) 0.0167(6) Uani 1 1 d .
H40 H 0.3942 0.6457 0.3455 0.020 Uiso 1 1 calc R
C5 C 0.2490(4) 0.46761(7) -0.2017(3) 0.0248(7) Uani 1 1 d .
H5 H 0.1640 0.4547 -0.2056 0.030 Uiso 1 1 calc R
C28 C 0.7579(4) 0.74855(7) 0.3699(3) 0.0191(7) Uani 1 1 d .
C23 C 0.6272(3) 0.73478(7) 0.3899(2) 0.0160(6) Uani 1 1 d .
C33 C 0.7440(4) 0.63595(7) 0.1908(3) 0.0240(7) Uani 1 1 d .
H33 H 0.8275 0.6233 0.1890 0.029 Uiso 1 1 calc R
C3 C 0.5191(4) 0.47413(7) -0.1936(3) 0.0252(7) Uani 1 1 d .
H3 H 0.6149 0.4654 -0.1924 0.030 Uiso 1 1 calc R
C32 C 0.7527(4) 0.65265(7) 0.2844(3) 0.0198(7) Uani 1 1 d .
H32 H 0.8418 0.6511 0.3461 0.024 Uiso 1 1 calc R
C34 C 0.6106(4) 0.63814(7) 0.0997(3) 0.0237(7) Uani 1 1 d .
H34 H 0.6041 0.6265 0.0375 0.028 Uiso 1 1 calc R
C4 C 0.3915(4) 0.45498(7) -0.1997(3) 0.0279(8) Uani 1 1 d .
H4 H 0.4022 0.4335 -0.2024 0.033 Uiso 1 1 calc R
C38 C 0.2131(4) 0.68337(7) 0.1540(3) 0.0236(7) Uani 1 1 d .
H38A H 0.1853 0.6812 0.0758 0.035 Uiso 1 1 calc GR
H38B H 0.1397 0.6971 0.1713 0.035 Uiso 1 1 calc GR
H38C H 0.2095 0.6633 0.1862 0.035 Uiso 1 1 calc GR
C27 C 0.7668(4) 0.78078(7) 0.3666(3) 0.0288(8) Uani 1 1 d .
H27 H 0.8538 0.7902 0.3551 0.035 Uiso 1 1 calc R
C37 C 0.3797(4) 0.72580(7) 0.1420(3) 0.0217(7) Uani 1 1 d .
H37A H 0.4852 0.7339 0.1675 0.033 Uiso 1 1 calc GR
H37B H 0.3087 0.7404 0.1577 0.033 Uiso 1 1 calc GR
H37C H 0.3493 0.7223 0.0643 0.033 Uiso 1 1 calc GR
C16 C 0.4510(4) 0.56381(8) -0.4694(3) 0.0255(7) Uani 1 1 d .
H16A H 0.3967 0.5627 -0.5469 0.038 Uiso 1 1 calc GR
H16B H 0.5525 0.5541 -0.4534 0.038 Uiso 1 1 calc GR
H16C H 0.4644 0.5852 -0.4468 0.038 Uiso 1 1 calc GR
C15 C 0.3351(4) 0.51516(7) -0.4463(3) 0.0228(7) Uani 1 1 d .
H15A H 0.2677 0.5050 -0.4118 0.034 Uiso 1 1 calc GR
H15B H 0.4352 0.5047 -0.4263 0.034 Uiso 1 1 calc GR
H15C H 0.2871 0.5145 -0.5246 0.034 Uiso 1 1 calc GR
C7 C 0.0315(4) 0.50608(8) -0.1112(3) 0.0287(8) Uani 1 1 d .
H7A H -0.0035 0.4848 -0.1197 0.043 Uiso 1 1 calc GR
H7B H -0.0543 0.5193 -0.1100 0.043 Uiso 1 1 calc GR
H7C H 0.1166 0.5083 -0.0436 0.043 Uiso 1 1 calc GR
C25 C 0.5145(4) 0.78524(7) 0.3946(3) 0.0275(8) Uani 1 1 d .
H25 H 0.4321 0.7976 0.4007 0.033 Uiso 1 1 calc R
C26 C 0.6461(5) 0.79884(7) 0.3804(3) 0.0323(9) Uani 1 1 d .
H26 H 0.6540 0.8204 0.3800 0.039 Uiso 1 1 calc R
C8 C -0.0386(4) 0.50920(8) -0.3077(3) 0.0254(7) Uani 1 1 d .
H8A H -0.0011 0.5149 -0.3673 0.038 Uiso 1 1 calc GR
H8B H -0.1296 0.5215 -0.3109 0.038 Uiso 1 1 calc GR
H8C H -0.0664 0.4876 -0.3134 0.038 Uiso 1 1 calc GR
C29 C 0.8598(4) 0.72625(9) 0.2355(3) 0.0358(9) Uani 1 1 d .
H29A H 0.7534 0.7209 0.1937 0.054 Uiso 1 1 calc GR
H29B H 0.9306 0.7107 0.2249 0.054 Uiso 1 1 calc GR
H29C H 0.8861 0.7461 0.2114 0.054 Uiso 1 1 calc GR
C30 C 1.0360(4) 0.73561(9) 0.4177(4) 0.0430(11) Uani 1 1 d .
H30A H 1.0678 0.7545 0.3911 0.065 Uiso 1 1 calc GR
H30B H 1.1052 0.7190 0.4125 0.065 Uiso 1 1 calc GR
H30C H 1.0413 0.7383 0.4930 0.065 Uiso 1 1 calc GR

loop_
_atom_site_aniso_label
_atom_site_aniso_U_11
_atom_site_aniso_U_22
_atom_site_aniso_U_33
_atom_site_aniso_U_23
_atom_site_aniso_U_13
_atom_site_aniso_U_12
I1 0.01403(10) 0.01589(10) 0.01159(10) -0.00160(7) 0.00413(8) 0.00087(7)
I2 0.01934(10) 0.02013(10) 0.01224(10) -0.00179(8) 0.00591(8) 0.00325(8)
I3 0.01463(10) 0.01616(10) 0.01957(11) 0.00163(8) 0.00440(8) 0.00158(7)
I4 0.01662(10) 0.02422(11) 0.01395(10) 0.00079(8) 0.00355(8) -0.00030(8)
P2 0.0124(4) 0.0130(4) 0.0143(4) 0.0016(3) 0.0050(3) 0.0021(3)
P1 0.0126(4) 0.0135(4) 0.0108(4) -0.0005(3) 0.0039(3) 0.0015(3)
N4 0.0143(13) 0.0200(13) 0.0132(13) 0.0020(10) 0.0063(10) 0.0041(10)
N2 0.0182(13) 0.0184(13) 0.0139(13) -0.0003(10) 0.0049(11) 0.0026(10)
N1 0.0202(13) 0.0179(13) 0.0162(13) -0.0002(10) 0.0080(11) -0.0035(10)
C17 0.0123(15) 0.0132(15) 0.0165(15) -0.0043(11) 0.0051(12) -0.0013(11)
N3 0.0153(13) 0.0229(14) 0.0346(17) 0.0103(12) 0.0098(12) 0.0019(11)
C22 0.0181(16) 0.0202(16) 0.0173(16) -0.0052(12) 0.0058(13) 0.0012(12)
C36 0.0139(15) 0.0155(15) 0.0165(16) 0.0047(12) 0.0079(13) 0.0019(11)
C9 0.0133(14) 0.0119(14) 0.0115(14) -0.0011(11) 0.0020(12) -0.0026(11)
C39 0.0122(14) 0.0146(15) 0.0120(14) 0.0024(11) 0.0037(12) 0.0006(11)
C14 0.0173(15) 0.0126(14) 0.0138(15) 0.0022(11) 0.0056(12) -0.0008(12)
C10 0.0194(16) 0.0142(15) 0.0143(15) -0.0022(12) 0.0056(13) 0.0004(12)
C31 0.0165(15) 0.0123(15) 0.0171(16) 0.0013(12) 0.0078(13) 0.0017(12)
C41 0.0199(16) 0.0151(15) 0.0179(16) 0.0017(12) 0.0039(13) -0.0037(12)
C19 0.0317(19) 0.0200(17) 0.031(2) -0.0047(14) 0.0183(16) -0.0058(14)
C1 0.0199(16) 0.0157(15) 0.0075(14) 0.0007(11) 0.0035(12) 0.0020(12)
C18 0.0213(16) 0.0158(16) 0.0205(17) -0.0018(12) 0.0078(14) -0.0002(12)
C42 0.0167(15) 0.0191(16) 0.0214(17) 0.0075(13) 0.0091(13) 0.0041(12)
C11 0.0145(15) 0.0134(15) 0.0249(18) 0.0007(12) 0.0020(13) 0.0019(12)
C21 0.0153(16) 0.0327(19) 0.0271(19) -0.0112(15) 0.0058(14) 0.0002(14)
C12 0.0221(17) 0.0166(16) 0.0139(16) 0.0024(12) -0.0029(13) -0.0014(13)
C35 0.0231(17) 0.0208(16) 0.0157(16) 0.0007(13) 0.0055(13) 0.0026(13)
C2 0.0207(16) 0.0222(17) 0.0130(15) 0.0015(12) 0.0026(13) 0.0050(13)
C43 0.0187(16) 0.0215(16) 0.0145(16) -0.0001(12) 0.0068(13) 0.0050(13)
C24 0.0227(17) 0.0195(16) 0.0176(16) 0.0044(13) 0.0085(14) 0.0045(13)
C44 0.0194(16) 0.0160(15) 0.0149(16) -0.0008(12) 0.0043(13) 0.0007(12)
C6 0.0250(17) 0.0167(16) 0.0112(15) 0.0014(12) 0.0054(13) 0.0002(12)
C13 0.0266(17) 0.0169(16) 0.0133(15) -0.0007(12) 0.0064(13) -0.0011(13)
C20 0.0172(17) 0.0283(18) 0.039(2) -0.0174(16) 0.0146(16) -0.0082(14)
C40 0.0197(16) 0.0188(16) 0.0124(15) 0.0014(12) 0.0064(13) 0.0018(12)
C5 0.0335(19) 0.0171(17) 0.0216(18) -0.0008(13) 0.0059(15) -0.0050(14)
C28 0.0187(16) 0.0181(16) 0.0185(16) 0.0031(12) 0.0032(13) 0.0005(12)
C23 0.0182(15) 0.0164(15) 0.0115(15) 0.0029(12) 0.0020(12) 0.0025(12)
C33 0.0267(18) 0.0182(16) 0.034(2) 0.0021(14) 0.0187(16) 0.0075(13)
C3 0.0319(19) 0.0209(17) 0.0208(17) 0.0032(13) 0.0055(15) 0.0128(14)
C32 0.0185(16) 0.0201(16) 0.0203(17) 0.0004(13) 0.0055(13) 0.0026(13)
C34 0.0333(19) 0.0201(17) 0.0231(18) -0.0032(13) 0.0164(16) 0.0016(14)
C4 0.043(2) 0.0130(16) 0.0247(18) 0.0018(13) 0.0057(16) 0.0052(15)
C38 0.0191(17) 0.0294(18) 0.0223(18) 0.0029(14) 0.0067(14) 0.0037(14)
C27 0.033(2) 0.0208(18) 0.035(2) 0.0095(15) 0.0152(17) -0.0031(15)
C37 0.0256(17) 0.0201(16) 0.0192(17) 0.0054(13) 0.0069(14) 0.0086(13)
C16 0.0215(17) 0.0342(19) 0.0249(18) 0.0031(15) 0.0129(15) 0.0031(14)
C15 0.0262(18) 0.0255(18) 0.0157(16) -0.0025(13) 0.0053(14) 0.0063(14)
C7 0.0315(19) 0.0263(18) 0.033(2) -0.0038(15) 0.0165(16) -0.0090(15)
C25 0.039(2) 0.0214(18) 0.0256(19) 0.0059(14) 0.0150(16) 0.0114(15)
C26 0.052(2) 0.0112(16) 0.038(2) 0.0050(14) 0.0202(19) 0.0008(15)
C8 0.0215(17) 0.0232(17) 0.0278(19) -0.0028(14) 0.0025(15) -0.0060(14)
C29 0.035(2) 0.037(2) 0.048(2) 0.0102(18) 0.0313(19) 0.0082(16)
C30 0.0173(18) 0.040(2) 0.068(3) 0.024(2) 0.0072(19) -0.0034(16)

loop_
_atom_type_symbol
_atom_type_description
_atom_type_scat_dispersion_real
_atom_type_scat_dispersion_imag
_atom_type_scat_source
C C 0.0033 0.0016 'International Tables Vol C Tables 4.2.6.8 and 6.1.1.4'
H H 0.0000 0.0000 'International Tables Vol C Tables 4.2.6.8 and 6.1.1.4'
I I -0.4742 1.8119 'International Tables Vol C Tables 4.2.6.8 and 6.1.1.4'
N N 0.0061 0.0033 'International Tables Vol C Tables 4.2.6.8 and 6.1.1.4'
P P 0.1023 0.0942 'International Tables Vol C Tables 4.2.6.8 and 6.1.1.4'

loop_
_exptl_crystal_face_index_h
_exptl_crystal_face_index_k
_exptl_crystal_face_index_l
_exptl_crystal_face_perp_dist
0 -3 1 0.0167
0 3 -1 0.0157
0 3 2 0.0262
0 -3 -2 0.0102
2 3 -1 0.0324
-3 0 2 0.0373

loop_
_geom_angle_atom_site_label_1
_geom_angle_atom_site_label_2
_geom_angle_atom_site_label_3
_geom_angle
C39 P2 I3 99.44(9)
C31 P2 I3 114.24(10)
C31 P2 C39 109.74(13)
C23 P2 I3 107.13(10)
C23 P2 C39 111.34(14)
C23 P2 C31 114.03(14)
C17 P1 I1 103.60(10)
C17 P1 C1 109.38(13)
C9 P1 I1 112.06(10)
C9 P1 C17 111.09(13)
C9 P1 C1 109.93(13)
C1 P1 I1 110.61(9)
C36 N4 C38 113.6(2)
C36 N4 C37 112.3(2)
C37 N4 C38 108.7(2)
C14 N2 C16 113.3(2)
C14 N2 C15 112.0(2)
C15 N2 C16 109.5(2)
C6 N1 C7 112.1(2)
C6 N1 C8 112.5(2)
C7 N1 C8 110.3(2)
C22 C17 P1 119.1(2)
C18 C17 P1 120.7(2)
C18 C17 C22 120.0(3)
C28 N3 C29 111.4(3)
C28 N3 C30 113.6(3)
C29 N3 C30 110.7(3)
C17 C22 H22 120.2
C21 C22 C17 119.7(3)
C21 C22 H22 120.2
C31 C36 N4 117.6(3)
C35 C36 N4 123.3(3)
C35 C36 C31 119.1(3)
C14 C9 P1 117.9(2)
C10 C9 P1 121.5(2)
C10 C9 C14 120.4(3)
C44 C39 P2 119.5(2)
C40 C39 P2 120.8(2)
C40 C39 C44 119.3(3)
C9 C14 N2 118.0(3)
C13 C14 N2 122.9(3)
C13 C14 C9 119.1(3)
C9 C10 H10 120.1
C11 C10 C9 119.9(3)
C11 C10 H10 120.1
C36 C31 P2 118.1(2)
C32 C31 P2 121.8(2)
C32 C31 C36 120.1(3)
C42 C41 H41 119.9
C42 C41 C40 120.1(3)
C40 C41 H41 119.9
C18 C19 H19 120.0
C20 C19 H19 120.0
C20 C19 C18 120.0(3)
C2 C1 P1 122.8(2)
C6 C1 P1 116.9(2)
C6 C1 C2 120.1(3)
C17 C18 C19 119.7(3)
C17 C18 H18 120.1
C19 C18 H18 120.1
C41 C42 H42 119.9
C41 C42 C43 120.2(3)
C43 C42 H42 119.9
C10 C11 H11 120.1
C12 C11 C10 119.7(3)
C12 C11 H11 120.1
C22 C21 H21 120.0
C20 C21 C22 120.0(3)
C20 C21 H21 120.0
C11 C12 H12 119.6
C11 C12 C13 120.8(3)
C13 C12 H12 119.6
C36 C35 H35 120.0
C34 C35 C36 119.9(3)
C34 C35 H35 120.0
C1 C2 H2 120.2
C3 C2 C1 119.6(3)
C3 C2 H2 120.2
C42 C43 H43 120.1
C44 C43 C42 119.8(3)
C44 C43 H43 120.1
C23 C24 H24 119.9
C23 C24 C25 120.2(3)
C25 C24 H24 119.9
C39 C44 H44 119.9
C43 C44 C39 120.3(3)
C43 C44 H44 119.9
C1 C6 N1 117.0(3)
C1 C6 C5 119.7(3)
C5 C6 N1 123.3(3)
C14 C13 H13 119.9
C12 C13 C14 120.1(3)
C12 C13 H13 119.9
C19 C20 C21 120.5(3)
C19 C20 H20 119.8
C21 C20 H20 119.8
C39 C40 C41 120.3(3)
C39 C40 H40 119.9
C41 C40 H40 119.9
C6 C5 H5 120.0
C4 C5 C6 120.0(3)
C4 C5 H5 120.0
C23 C28 N3 117.2(3)
C27 C28 N3 123.7(3)
C27 C28 C23 119.1(3)
C24 C23 P2 122.7(2)
C24 C23 C28 120.1(3)
C28 C23 P2 117.2(2)
C32 C33 H33 120.1
C32 C33 C34 119.7(3)
C34 C33 H33 120.1
C2 C3 H3 119.8
C2 C3 C4 120.3(3)
C4 C3 H3 119.8
C31 C32 H32 120.0
C33 C32 C31 120.0(3)
C33 C32 H32 120.0
C35 C34 H34 119.5
C33 C34 C35 121.0(3)
C33 C34 H34 119.5
C5 C4 C3 120.4(3)
C5 C4 H4 119.8
C3 C4 H4 119.8
N4 C38 H38A 109.5
N4 C38 H38B 109.5
N4 C38 H38C 109.5
H38A C38 H38B 109.5
H38A C38 H38C 109.5
H38B C38 H38C 109.5
C28 C27 H27 120.0
C26 C27 C28 120.0(3)
C26 C27 H27 120.0
N4 C37 H37A 109.5
N4 C37 H37B 109.5
N4 C37 H37C 109.5
H37A C37 H37B 109.5
H37A C37 H37C 109.5
H37B C37 H37C 109.5
N2 C16 H16A 109.5
N2 C16 H16B 109.5
N2 C16 H16C 109.5
H16A C16 H16B 109.5
H16A C16 H16C 109.5
H16B C16 H16C 109.5
N2 C15 H15A 109.5
N2 C15 H15B 109.5
N2 C15 H15C 109.5
H15A C15 H15B 109.5
H15A C15 H15C 109.5
H15B C15 H15C 109.5
N1 C7 H7A 109.5
N1 C7 H7B 109.5
N1 C7 H7C 109.5
H7A C7 H7B 109.5
H7A C7 H7C 109.5
H7B C7 H7C 109.5
C24 C25 H25 120.2
C26 C25 C24 119.7(3)
C26 C25 H25 120.2
C27 C26 H26 119.6
C25 C26 C27 120.8(3)
C25 C26 H26 119.6
N1 C8 H8A 109.5
N1 C8 H8B 109.5
N1 C8 H8C 109.5
H8A C8 H8B 109.5
H8A C8 H8C 109.5
H8B C8 H8C 109.5
N3 C29 H29A 109.5
N3 C29 H29B 109.5
N3 C29 H29C 109.5
H29A C29 H29B 109.5
H29A C29 H29C 109.5
H29B C29 H29C 109.5
N3 C30 H30A 109.5
N3 C30 H30B 109.5
N3 C30 H30C 109.5
H30A C30 H30B 109.5
H30A C30 H30C 109.5
H30B C30 H30C 109.5

loop_
_geom_bond_atom_site_label_1
_geom_bond_atom_site_label_2
_geom_bond_distance
I1 P1 2.4377(7)
I3 P2 2.4621(8)
P2 C39 1.803(3)
P2 C31 1.798(3)
P2 C23 1.795(3)
P1 C17 1.805(3)
P1 C9 1.802(3)
P1 C1 1.809(3)
N4 C36 1.442(4)
N4 C38 1.473(4)
N4 C37 1.469(4)
N2 C14 1.446(4)
N2 C16 1.467(4)
N2 C15 1.464(4)
N1 C6 1.441(4)
N1 C7 1.464(4)
N1 C8 1.467(4)
C17 C22 1.394(4)
C17 C18 1.385(4)
N3 C28 1.439(4)
N3 C29 1.461(5)
N3 C30 1.462(4)
C22 H22 0.9300
C22 C21 1.383(4)
C36 C31 1.402(4)
C36 C35 1.392(4)
C9 C14 1.403(4)
C9 C10 1.394(4)
C39 C44 1.404(4)
C39 C40 1.384(4)
C14 C13 1.391(4)
C10 H10 0.9300
C10 C11 1.388(4)
C31 C32 1.395(4)
C41 H41 0.9300
C41 C42 1.381(4)
C41 C40 1.389(4)
C19 H19 0.9300
C19 C18 1.390(4)
C19 C20 1.378(5)
C1 C2 1.399(4)
C1 C6 1.390(4)
C18 H18 0.9300
C42 H42 0.9300
C42 C43 1.387(4)
C11 H11 0.9300
C11 C12 1.388(4)
C21 H21 0.9300
C21 C20 1.382(5)
C12 H12 0.9300
C12 C13 1.388(4)
C35 H35 0.9300
C35 C34 1.383(4)
C2 H2 0.9300
C2 C3 1.379(4)
C43 H43 0.9300
C43 C44 1.382(4)
C24 H24 0.9300
C24 C23 1.384(4)
C24 C25 1.385(4)
C44 H44 0.9300
C6 C5 1.395(4)
C13 H13 0.9300
C20 H20 0.9300
C40 H40 0.9300
C5 H5 0.9300
C5 C4 1.377(5)
C28 C23 1.404(4)
C28 C27 1.389(4)
C33 H33 0.9300
C33 C32 1.382(4)
C33 C34 1.383(5)
C3 H3 0.9300
C3 C4 1.389(5)
C32 H32 0.9300
C34 H34 0.9300
C4 H4 0.9300
C38 H38A 0.9600
C38 H38B 0.9600
C38 H38C 0.9600
C27 H27 0.9300
C27 C26 1.387(5)
C37 H37A 0.9600
C37 H37B 0.9600
C37 H37C 0.9600
C16 H16A 0.9600
C16 H16B 0.9600
C16 H16C 0.9600
C15 H15A 0.9600
C15 H15B 0.9600
C15 H15C 0.9600
C7 H7A 0.9600
C7 H7B 0.9600
C7 H7C 0.9600
C25 H25 0.9300
C25 C26 1.377(5)
C26 H26 0.9300
C8 H8A 0.9600
C8 H8B 0.9600
C8 H8C 0.9600
C29 H29A 0.9600
C29 H29B 0.9600
C29 H29C 0.9600
C30 H30A 0.9600
C30 H30B 0.9600
C30 H30C 0.9600

loop_
_exptl_oxdiff_crystal_face_indexfrac_h
_exptl_oxdiff_crystal_face_indexfrac_k
_exptl_oxdiff_crystal_face_indexfrac_l
_exptl_oxdiff_crystal_face_x
_exptl_oxdiff_crystal_face_y
_exptl_oxdiff_crystal_face_z
0.0001 -2.9970 0.9998 -0.0323 -0.0663 0.0199
-0.0001 2.9970 -0.9998 0.0323 0.0663 -0.0199
0.0005 3.0057 1.9994 0.0478 -0.1044 -0.0531
-0.0005 -3.0057 -1.9994 -0.0478 0.1044 0.0531
2.0004 2.9955 -0.9997 -0.0658 0.0281 -0.1501
-3.0004 0.0081 1.9993 0.1575 -0.0565 0.1732
